data_2231836
loop_
_publ_author_name
'Rodrigues, Vinola Z.'
'Herich, Peter'
'Gowda, B. Thimme'
'Ko\<z\'i\<sek, Jozef'

_publ_section_title
;
 <i>N</i>-(2-Chlorophenyl)-4-methylbenzamide
;
_journal_coeditor_code BT5650
_journal_issue 10
_journal_name_full 'Acta Crystallographica Section E'
_journal_page_first o2767
_journal_paper_doi 10.1107/S1600536811038840
_journal_volume 67
_journal_year 2011
_chemical_formula_iupac 'C14 H12 Cl N O'
_chemical_formula_moiety 'C14 H12 Cl N O'
_chemical_formula_sum 'C14 H12 Cl N O'
_chemical_formula_weight 245.70
_chemical_name_systematic
;
<i>N</i>-(2-Chlorophenyl)-4-methylbenzamide
;
_space_group_IT_number 14
_symmetry_cell_setting monoclinic
_symmetry_space_group_name_Hall '-P 2yn'
_symmetry_space_group_name_H-M 'P 1 21/n 1'
_atom_sites_solution_hydrogens geom
_atom_sites_solution_primary direct
_atom_sites_solution_secondary difmap
_audit_creation_method SHELXL-97
_cell_angle_alpha 90.00
_cell_angle_beta 106.730(5)
_cell_angle_gamma 90.00
_cell_formula_units_Z 8
_cell_length_a 9.6940(5)
_cell_length_b 27.4495(9)
_cell_length_c 9.9025(4)
_cell_measurement_reflns_used 13361
_cell_measurement_temperature 293(2)
_cell_measurement_theta_max 29.4380
_cell_measurement_theta_min 3.5562
_cell_volume 2523.5(2)
_computing_cell_refinement 'CrysAlis CCD (Oxford Diffraction, 2009)'
_computing_data_collection 'CrysAlis CCD (Oxford Diffraction, 2009)'
_computing_data_reduction 'CrysAlis RED (Oxford Diffraction, 2009)'
_computing_molecular_graphics 'DIAMOND (Brandenburg, 2002)'
_computing_publication_material 'enCIFer (Allen <i>et al.</i>, 2004)'
_computing_structure_refinement 'SHELXL97 (Sheldrick, 2008)'
_computing_structure_solution 'SHELXS97 (Sheldrick, 2008)'
_diffrn_ambient_temperature 293(2)
_diffrn_detector_area_resol_mean 10.4340
_diffrn_measured_fraction_theta_full 0.997
_diffrn_measured_fraction_theta_max 0.929
_diffrn_measurement_device_type 'Oxford Diffraction Xcalibur Ruby Gemini'
_diffrn_measurement_method '\w scans'
_diffrn_radiation_monochromator graphite
_diffrn_radiation_source 'fine-focus sealed tube'
_diffrn_radiation_type MoK\a
_diffrn_radiation_wavelength 0.71073
_diffrn_reflns_av_R_equivalents 0.0464
_diffrn_reflns_av_sigmaI/netI 0.1207
_diffrn_reflns_limit_h_max 13
_diffrn_reflns_limit_h_min -13
_diffrn_reflns_limit_k_max 37
_diffrn_reflns_limit_k_min -37
_diffrn_reflns_limit_l_max 12
_diffrn_reflns_limit_l_min -13
_diffrn_reflns_number 47577
_diffrn_reflns_theta_full 25.00
_diffrn_reflns_theta_max 29.4380
_diffrn_reflns_theta_min 3.5562
_diffrn_standards_decay_% 0
_diffrn_standards_interval_time 0
_diffrn_standards_number 0
_exptl_absorpt_coefficient_mu 0.285
_exptl_absorpt_correction_T_max 0.972
_exptl_absorpt_correction_T_min 0.957
_exptl_absorpt_correction_type analytical
_exptl_absorpt_process_details
;
[CrysAlis RED (Oxford Diffraction, 2009)
based on expressions derived by Clark & Reid (1995)]
;
_exptl_crystal_colour colorless
_exptl_crystal_density_diffrn 1.293
_exptl_crystal_density_method 'not measured'
_exptl_crystal_description cuboid
_exptl_crystal_F_000 1024
_exptl_crystal_size_max 0.97
_exptl_crystal_size_mid 0.13
_exptl_crystal_size_min 0.10
_refine_diff_density_max 0.239
_refine_diff_density_min -0.295
_refine_ls_extinction_method none
_refine_ls_goodness_of_fit_ref 0.849
_refine_ls_hydrogen_treatment constr
_refine_ls_matrix_type full
_refine_ls_number_parameters 307
_refine_ls_number_reflns 7045
_refine_ls_number_restraints 0
_refine_ls_restrained_S_all 0.849
_refine_ls_R_factor_all 0.1256
_refine_ls_R_factor_gt 0.0428
_refine_ls_shift/su_max 0.000
_refine_ls_shift/su_mean 0.000
_refine_ls_structure_factor_coef Fsqd
_refine_ls_weighting_details 'calc w=1/[\s^2^(Fo^2^)+(0.0704P)^2^] where P=(Fo^2^+2Fc^2^)/3'
_refine_ls_weighting_scheme calc
_refine_ls_wR_factor_gt 0.1079
_refine_ls_wR_factor_ref 0.1256
_reflns_number_gt 2850
_reflns_number_total 7045
_reflns_threshold_expression >2\s(I)
_cod_data_source_file bt5650.cif
_cod_data_source_block I
_cod_original_cell_volume 2523.48(19)
_cod_original_sg_symbol_H-M 'P 21/n'
_cod_database_code 2231836
_cod_database_fobs_code 2231836

loop_
_symmetry_equiv_pos_as_xyz
'x, y, z'
'-x+1/2, y+1/2, -z+1/2'
'-x, -y, -z'
'x-1/2, -y-1/2, z-1/2'

loop_
_atom_site_type_symbol
_atom_site_label
_atom_site_fract_x
_atom_site_fract_y
_atom_site_fract_z
_atom_site_U_iso_or_equiv
_atom_site_adp_type
_atom_site_calc_flag
_atom_site_refinement_flags
_atom_site_occupancy
_atom_site_symmetry_multiplicity
C C1 0.4465(2) 0.18661(6) 0.78372(15) 0.0492(4) Uani d . 1 1
C C2 0.5890(2) 0.19536(7) 0.85616(18) 0.0567(5) Uani d . 1 1
C C3 0.6412(3) 0.24255(8) 0.8811(2) 0.0712(6) Uani d . 1 1
H H3A 0.7374 0.2481 0.9296 0.085 Uiso calc R 1 1
C C4 0.5494(3) 0.28101(8) 0.8336(2) 0.0794(7) Uani d . 1 1
H H4A 0.5839 0.3128 0.8495 0.095 Uiso calc R 1 1
C C5 0.4082(3) 0.27296(8) 0.7632(2) 0.0827(7) Uani d . 1 1
H H5A 0.3463 0.2991 0.7320 0.099 Uiso calc R 1 1
C C6 0.3572(2) 0.22594(7) 0.7386(2) 0.0676(5) Uani d . 1 1
H H6A 0.2608 0.2207 0.6906 0.081 Uiso calc R 1 1
C C7 0.3647(2) 0.10713(6) 0.83990(16) 0.0497(4) Uani d . 1 1
C C8 0.30994(18) 0.05833(6) 0.78704(16) 0.0466(4) Uani d . 1 1
C C9 0.2405(2) 0.04866(7) 0.64638(17) 0.0555(5) Uani d . 1 1
H H9A 0.2249 0.0738 0.5808 0.067 Uiso calc R 1 1
C C10 0.1947(2) 0.00242(7) 0.6028(2) 0.0653(5) Uani d . 1 1
H H10A 0.1467 -0.0031 0.5083 0.078 Uiso calc R 1 1
C C11 0.2182(2) -0.03609(7) 0.6964(2) 0.0677(5) Uani d . 1 1
C C12 0.2852(2) -0.02635(7) 0.8368(2) 0.0693(6) Uani d . 1 1
H H12A 0.3009 -0.0516 0.9021 0.083 Uiso calc R 1 1
C C13 0.3290(2) 0.02018(7) 0.88200(18) 0.0583(5) Uani d . 1 1
H H13A 0.3719 0.0260 0.9774 0.070 Uiso calc R 1 1
C C14 0.1746(4) -0.08743(8) 0.6468(3) 0.1105(10) Uani d . 1 1
H H14C 0.1994 -0.1092 0.7260 0.133 Uiso calc R 1 1
H H14B 0.2242 -0.0971 0.5800 0.133 Uiso calc R 1 1
H H14A 0.0725 -0.0886 0.6028 0.133 Uiso calc R 1 1
C C18 0.3176(2) 0.05619(6) 0.25095(15) 0.0472(4) Uani d . 1 1
C C19 0.1723(2) 0.04811(6) 0.18847(17) 0.0556(5) Uani d . 1 1
C C20 0.1129(2) 0.00237(8) 0.1859(2) 0.0703(6) Uani d . 1 1
H H20A 0.0150 -0.0025 0.1435 0.084 Uiso calc R 1 1
C C21 0.1995(3) -0.03562(8) 0.2465(2) 0.0755(6) Uani d . 1 1
H H21A 0.1605 -0.0667 0.2437 0.091 Uiso calc R 1 1
C C22 0.3426(3) -0.02856(7) 0.3110(2) 0.0755(6) Uani d . 1 1
H H22A 0.4003 -0.0546 0.3535 0.091 Uiso calc R 1 1
C C23 0.4020(2) 0.01741(7) 0.31306(19) 0.0624(5) Uani d . 1 1
H H23A 0.4997 0.0221 0.3568 0.075 Uiso calc R 1 1
C C24 0.41322(19) 0.13420(6) 0.35262(16) 0.0511(4) Uani d . 1 1
C C25 0.44828(19) 0.18501(6) 0.32278(15) 0.0476(4) Uani d . 1 1
C C26 0.4024(2) 0.20526(6) 0.18911(17) 0.0621(5) Uani d . 1 1
H H26A 0.3556 0.1858 0.1129 0.074 Uiso calc R 1 1
C C27 0.4250(2) 0.25370(7) 0.1674(2) 0.0683(6) Uani d . 1 1
H H27A 0.3930 0.2663 0.0765 0.082 Uiso calc R 1 1
C C28 0.4937(2) 0.28404(7) 0.2766(2) 0.0618(5) Uani d . 1 1
C C29 0.5419(2) 0.26368(7) 0.4093(2) 0.0707(6) Uani d . 1 1
H H29A 0.5907 0.2832 0.4848 0.085 Uiso calc R 1 1
C C30 0.5195(2) 0.21513(7) 0.43291(18) 0.0606(5) Uani d . 1 1
H H30A 0.5526 0.2025 0.5237 0.073 Uiso calc R 1 1
C C31 0.5128(3) 0.33727(7) 0.2505(3) 0.0915(7) Uani d . 1 1
H H31C 0.5625 0.3529 0.3377 0.110 Uiso calc R 1 1
H H31B 0.4202 0.3522 0.2124 0.110 Uiso calc R 1 1
H H31A 0.5681 0.3407 0.1847 0.110 Uiso calc R 1 1
N N15 0.39382(16) 0.13853(5) 0.74748(13) 0.0507(4) Uani d . 1 1
H H15A 0.3799 0.1290 0.6618 0.061 Uiso calc R 1 1
N N32 0.37672(17) 0.10304(5) 0.24535(13) 0.0534(4) Uani d . 1 1
H H32A 0.3900 0.1120 0.1668 0.064 Uiso calc R 1 1
O O17 0.38313(17) 0.11887(5) 0.96324(11) 0.0771(5) Uani d . 1 1
O O34 0.4147(2) 0.12111(5) 0.47127(12) 0.0924(5) Uani d . 1 1
Cl Cl16 0.70621(7) 0.14715(2) 0.91490(7) 0.0936(2) Uani d . 1 1
Cl Cl33 0.06234(7) 0.09610(2) 0.10827(7) 0.0956(2) Uani d . 1 1

loop_
_atom_site_aniso_label
_atom_site_aniso_U_11
_atom_site_aniso_U_22
_atom_site_aniso_U_33
_atom_site_aniso_U_12
_atom_site_aniso_U_13
_atom_site_aniso_U_23
C1 0.0709(13) 0.0453(10) 0.0353(8) -0.0042(9) 0.0213(8) 0.0003(7)
C2 0.0676(14) 0.0507(11) 0.0551(10) -0.0015(10) 0.0228(9) -0.0006(8)
C3 0.0802(15) 0.0639(14) 0.0698(13) -0.0166(12) 0.0220(11) -0.0058(10)
C4 0.114(2) 0.0492(13) 0.0813(14) -0.0168(14) 0.0383(15) -0.0030(11)
C5 0.105(2) 0.0487(13) 0.0948(16) 0.0094(13) 0.0286(15) 0.0157(11)
C6 0.0756(14) 0.0593(13) 0.0651(12) 0.0025(11) 0.0155(10) 0.0129(10)
C7 0.0668(12) 0.0505(10) 0.0354(9) -0.0018(9) 0.0203(8) -0.0013(7)
C8 0.0533(11) 0.0490(10) 0.0408(9) -0.0024(8) 0.0187(7) -0.0022(8)
C9 0.0668(12) 0.0555(11) 0.0452(9) -0.0073(9) 0.0175(9) -0.0013(8)
C10 0.0708(14) 0.0716(14) 0.0548(11) -0.0152(11) 0.0202(9) -0.0157(10)
C11 0.0751(14) 0.0558(12) 0.0801(14) -0.0189(10) 0.0351(11) -0.0147(11)
C12 0.0872(16) 0.0539(12) 0.0719(13) -0.0079(11) 0.0309(11) 0.0086(10)
C13 0.0735(13) 0.0547(12) 0.0478(9) -0.0055(10) 0.0192(9) 0.0040(9)
C14 0.145(3) 0.0753(16) 0.122(2) -0.0446(17) 0.0568(19) -0.0319(15)
C18 0.0676(13) 0.0425(10) 0.0359(8) -0.0033(9) 0.0218(8) -0.0009(7)
C19 0.0702(14) 0.0515(11) 0.0455(9) -0.0003(10) 0.0172(9) 0.0017(8)
C20 0.0780(15) 0.0693(14) 0.0619(12) -0.0175(12) 0.0171(10) -0.0064(10)
C21 0.106(2) 0.0494(12) 0.0799(14) -0.0162(13) 0.0409(14) -0.0102(11)
C22 0.103(2) 0.0470(13) 0.0871(14) 0.0161(12) 0.0443(14) 0.0128(10)
C23 0.0660(13) 0.0630(13) 0.0610(11) 0.0055(11) 0.0228(9) 0.0065(9)
C24 0.0676(12) 0.0538(11) 0.0357(9) -0.0019(9) 0.0210(8) -0.0024(8)
C25 0.0581(11) 0.0484(10) 0.0398(9) -0.0006(8) 0.0194(8) -0.0032(8)
C26 0.0951(16) 0.0470(11) 0.0432(10) -0.0061(10) 0.0185(9) -0.0058(8)
C27 0.1027(17) 0.0506(12) 0.0544(11) -0.0028(11) 0.0273(11) 0.0041(9)
C28 0.0671(13) 0.0489(11) 0.0769(13) -0.0062(10) 0.0326(10) -0.0050(10)
C29 0.0736(15) 0.0660(13) 0.0696(13) -0.0172(11) 0.0159(11) -0.0206(11)
C30 0.0692(13) 0.0615(12) 0.0469(10) -0.0078(10) 0.0100(9) -0.0059(9)
C31 0.109(2) 0.0522(13) 0.1262(19) -0.0105(13) 0.0550(16) -0.0083(13)
N15 0.0737(10) 0.0472(8) 0.0339(7) -0.0094(7) 0.0200(7) -0.0038(6)
N32 0.0805(11) 0.0490(9) 0.0340(7) -0.0119(7) 0.0215(7) -0.0006(6)
O17 0.1376(14) 0.0618(8) 0.0409(7) -0.0250(8) 0.0399(7) -0.0084(6)
O34 0.1802(17) 0.0653(9) 0.0414(7) -0.0260(10) 0.0475(9) -0.0063(6)
Cl16 0.0746(4) 0.0705(4) 0.1285(5) 0.0101(3) 0.0178(3) 0.0039(3)
Cl33 0.0833(4) 0.0885(4) 0.1050(5) 0.0137(3) 0.0112(3) 0.0323(3)

loop_
_atom_type_symbol
_atom_type_description
_atom_type_scat_dispersion_real
_atom_type_scat_dispersion_imag
_atom_type_scat_source
C C 0.0033 0.0016 'International Tables Vol C Tables 4.2.6.8 and 6.1.1.4'
H H 0.0000 0.0000 'International Tables Vol C Tables 4.2.6.8 and 6.1.1.4'
N N 0.0061 0.0033 'International Tables Vol C Tables 4.2.6.8 and 6.1.1.4'
O O 0.0106 0.0060 'International Tables Vol C Tables 4.2.6.8 and 6.1.1.4'
Cl Cl 0.1484 0.1585 'International Tables Vol C Tables 4.2.6.8 and 6.1.1.4'

loop_
_geom_angle_atom_site_label_1
_geom_angle_atom_site_label_2
_geom_angle_atom_site_label_3
_geom_angle
C6 C1 C2 118.26(17)
C6 C1 N15 119.97(17)
C2 C1 N15 121.63(16)
C1 C2 C3 120.95(18)
C1 C2 Cl16 120.17(14)
C3 C2 Cl16 118.88(17)
C4 C3 C2 119.3(2)
C4 C3 H3A 120.3
C2 C3 H3A 120.3
C5 C4 C3 120.4(2)
C5 C4 H4A 119.8
C3 C4 H4A 119.8
C4 C5 C6 119.9(2)
C4 C5 H5A 120.1
C6 C5 H5A 120.1
C1 C6 C5 121.2(2)
C1 C6 H6A 119.4
C5 C6 H6A 119.4
O17 C7 N15 120.71(15)
O17 C7 C8 121.67(14)
N15 C7 C8 117.62(13)
C13 C8 C9 117.97(16)
C13 C8 C7 118.71(14)
C9 C8 C7 123.32(15)
C10 C9 C8 120.80(17)
C10 C9 H9A 119.6
C8 C9 H9A 119.6
C9 C10 C11 121.40(17)
C9 C10 H10A 119.3
C11 C10 H10A 119.3
C12 C11 C10 117.82(17)
C12 C11 C14 121.0(2)
C10 C11 C14 121.2(2)
C13 C12 C11 121.17(17)
C13 C12 H12A 119.4
C11 C12 H12A 119.4
C12 C13 C8 120.78(17)
C12 C13 H13A 119.6
C8 C13 H13A 119.6
C11 C14 H14C 109.5
C11 C14 H14B 109.5
H14C C14 H14B 109.5
C11 C14 H14A 109.5
H14C C14 H14A 109.5
H14B C14 H14A 109.5
C23 C18 C19 118.30(16)
C23 C18 N32 121.70(17)
C19 C18 N32 119.96(16)
C20 C19 C18 121.37(18)
C20 C19 Cl33 118.95(17)
C18 C19 Cl33 119.67(14)
C21 C20 C19 119.1(2)
C21 C20 H20A 120.4
C19 C20 H20A 120.4
C22 C21 C20 120.8(2)
C22 C21 H21A 119.6
C20 C21 H21A 119.6
C21 C22 C23 119.9(2)
C21 C22 H22A 120.0
C23 C22 H22A 120.0
C18 C23 C22 120.5(2)
C18 C23 H23A 119.8
C22 C23 H23A 119.8
O34 C24 N32 120.29(15)
O34 C24 C25 121.75(14)
N32 C24 C25 117.94(13)
C30 C25 C26 117.58(16)
C30 C25 C24 119.67(14)
C26 C25 C24 122.55(15)
C27 C26 C25 121.04(16)
C27 C26 H26A 119.5
C25 C26 H26A 119.5
C26 C27 C28 121.73(17)
C26 C27 H27A 119.1
C28 C27 H27A 119.1
C27 C28 C29 117.26(17)
C27 C28 C31 120.59(19)
C29 C28 C31 122.15(19)
C28 C29 C30 121.68(17)
C28 C29 H29A 119.2
C30 C29 H29A 119.2
C29 C30 C25 120.69(17)
C29 C30 H30A 119.7
C25 C30 H30A 119.7
C28 C31 H31C 109.5
C28 C31 H31B 109.5
H31C C31 H31B 109.5
C28 C31 H31A 109.5
H31C C31 H31A 109.5
H31B C31 H31A 109.5
C7 N15 C1 123.57(12)
C7 N15 H15A 118.2
C1 N15 H15A 118.2
C24 N32 C18 124.80(13)
C24 N32 H32A 117.6
C18 N32 H32A 117.6

loop_
_geom_bond_atom_site_label_1
_geom_bond_atom_site_label_2
_geom_bond_distance
C1 C6 1.375(3)
C1 C2 1.382(3)
C1 N15 1.423(2)
C2 C3 1.387(3)
C2 Cl16 1.732(2)
C3 C4 1.374(3)
C3 H3A 0.9300
C4 C5 1.364(3)
C4 H4A 0.9300
C5 C6 1.378(3)
C5 H5A 0.9300
C6 H6A 0.9300
C7 O17 1.2255(17)
C7 N15 1.345(2)
C7 C8 1.480(2)
C8 C13 1.384(2)
C8 C9 1.387(2)
C9 C10 1.373(3)
C9 H9A 0.9300
C10 C11 1.381(3)
C10 H10A 0.9300
C11 C12 1.380(3)
C11 C14 1.512(3)
C12 C13 1.379(3)
C12 H12A 0.9300
C13 H13A 0.9300
C14 H14C 0.9600
C14 H14B 0.9600
C14 H14A 0.9600
C18 C23 1.375(2)
C18 C19 1.384(3)
C18 N32 1.415(2)
C19 C20 1.379(3)
C19 Cl33 1.7365(19)
C20 C21 1.365(3)
C20 H20A 0.9300
C21 C22 1.364(3)
C21 H21A 0.9300
C22 C23 1.385(3)
C22 H22A 0.9300
C23 H23A 0.9300
C24 O34 1.2248(17)
C24 N32 1.330(2)
C24 C25 1.485(2)
C25 C30 1.384(2)
C25 C26 1.386(2)
C26 C27 1.374(3)
C26 H26A 0.9300
C27 C28 1.375(3)
C27 H27A 0.9300
C28 C29 1.380(3)
C28 C31 1.505(3)
C29 C30 1.381(3)
C29 H29A 0.9300
C30 H30A 0.9300
C31 H31C 0.9600
C31 H31B 0.9600
C31 H31A 0.9600
N15 H15A 0.8600
N32 H32A 0.8600

loop_
_geom_hbond_atom_site_label_D
_geom_hbond_atom_site_label_H
_geom_hbond_atom_site_label_A
_geom_hbond_site_symmetry_A
_geom_hbond_distance_DH
_geom_hbond_distance_HA
_geom_hbond_distance_DA
_geom_hbond_angle_DHA
N15 H15A O34 . 0.86 2.02 2.8408(16) 158.7
N32 H32A O17 1_554 0.86 2.01 2.8455(16) 164.8

loop_
_geom_torsion_atom_site_label_1
_geom_torsion_atom_site_label_2
_geom_torsion_atom_site_label_3
_geom_torsion_atom_site_label_4
_geom_torsion
C6 C1 C2 C3 -0.8(2)
N15 C1 C2 C3 174.95(14)
C6 C1 C2 Cl16 -179.78(13)
N15 C1 C2 Cl16 -4.0(2)
C1 C2 C3 C4 0.3(3)
Cl16 C2 C3 C4 179.27(15)
C2 C3 C4 C5 0.4(3)
C3 C4 C5 C6 -0.5(3)
C2 C1 C6 C5 0.7(3)
N15 C1 C6 C5 -175.18(16)
C4 C5 C6 C1 0.0(3)
O17 C7 C8 C13 -23.7(3)
N15 C7 C8 C13 156.29(17)
O17 C7 C8 C9 156.49(18)
N15 C7 C8 C9 -23.5(3)
C13 C8 C9 C10 -1.2(3)
C7 C8 C9 C10 178.60(17)
C8 C9 C10 C11 -1.2(3)
C9 C10 C11 C12 2.3(3)
C9 C10 C11 C14 -176.7(2)
C10 C11 C12 C13 -0.9(3)
C14 C11 C12 C13 178.0(2)
C11 C12 C13 C8 -1.4(3)
C9 C8 C13 C12 2.5(3)
C7 C8 C13 C12 -177.30(18)
C23 C18 C19 C20 -1.0(2)
N32 C18 C19 C20 176.71(15)
C23 C18 C19 Cl33 -179.72(12)
N32 C18 C19 Cl33 -2.0(2)
C18 C19 C20 C21 0.0(3)
Cl33 C19 C20 C21 178.76(15)
C19 C20 C21 C22 1.1(3)
C20 C21 C22 C23 -1.3(3)
C19 C18 C23 C22 0.9(2)
N32 C18 C23 C22 -176.82(15)
C21 C22 C23 C18 0.3(3)
O34 C24 C25 C30 17.0(3)
N32 C24 C25 C30 -164.36(17)
O34 C24 C25 C26 -157.66(19)
N32 C24 C25 C26 21.0(3)
C30 C25 C26 C27 -1.0(3)
C24 C25 C26 C27 173.79(19)
C25 C26 C27 C28 0.0(3)
C26 C27 C28 C29 1.2(3)
C26 C27 C28 C31 -178.1(2)
C27 C28 C29 C30 -1.5(3)
C31 C28 C29 C30 177.8(2)
C28 C29 C30 C25 0.5(3)
C26 C25 C30 C29 0.7(3)
C24 C25 C30 C29 -174.21(18)
O17 C7 N15 C1 -0.2(3)
C8 C7 N15 C1 179.78(16)
C6 C1 N15 C7 -107.11(19)
C2 C1 N15 C7 77.2(2)
O34 C24 N32 C18 9.7(3)
C25 C24 N32 C18 -168.96(16)
C23 C18 N32 C24 -77.9(2)
C19 C18 N32 C24 104.46(19)

loop_
_cod_related_entry_id
_cod_related_entry_database
_cod_related_entry_code
1 ChemSpider 631265
